data_1548919
loop_
_publ_author_name
'Settineri, Nicholas S.'
'Arnold, John'

_publ_section_title
;
 Insertion, protonolysis and photolysis reactivity of a thorium monoalkyl
 amidinate complex.
;
_journal_issue 10
_journal_name_full 'Chemical science'
_journal_page_first 2831
_journal_page_last 2841
_journal_paper_doi 10.1039/c7sc05328b
_journal_volume 9
_journal_year 2018
_chemical_formula_sum 'C30 H62 N6 O2 Si Th'
_chemical_formula_weight 798.98
_chemical_name_systematic Th[(iPr)N(O2C2)(CH2SiMe3)C(Me)N(iPr)](BIMA)2]
_space_group_crystal_system triclinic
_space_group_IT_number 2
_space_group_name_Hall '-P 1'
_space_group_name_H-M_alt 'P -1'
_symmetry_space_group_name_Hall '-P 1'
_symmetry_space_group_name_H-M 'P -1'
_atom_sites_solution_hydrogens geom
_atom_sites_solution_primary iterative
_atom_sites_solution_secondary difmap
_audit_creation_method SHELXL-2014/7
_audit_update_record
;
2017-12-14 deposited with the CCDC.
2018-02-16 downloaded from the CCDC.
;
_cell_angle_alpha 90.32(3)
_cell_angle_beta 99.06(3)
_cell_angle_gamma 102.29(3)
_cell_formula_units_Z 2
_cell_length_a 9.4981(19)
_cell_length_b 11.950(2)
_cell_length_c 16.888(3)
_cell_measurement_reflns_used 7535
_cell_measurement_temperature 100(2)
_cell_measurement_theta_max 26.46
_cell_measurement_theta_min 1.23
_cell_volume 1848.0(6)
_computing_cell_refinement 'Bruker SAINT'
_computing_data_collection 'Bruker APEX2'
_computing_data_reduction 'Bruker SAINT, SADABS and XPREP'
_computing_molecular_graphics Mercury
_computing_publication_material WinGX
_computing_structure_refinement 'SHELXL-2014/7 (Sheldrick, 2014)'
_computing_structure_solution 'SHELXT (Sheldrick 2014)'
_diffrn_ambient_temperature 100(2)
_diffrn_detector_area_resol_mean 8.366
_diffrn_measured_fraction_theta_full 0.995
_diffrn_measured_fraction_theta_max 0.994
_diffrn_measurement_device_type 'Bruker APEX-II CCD'
_diffrn_measurement_method 'phi and omega scans'
_diffrn_radiation_type MoK\a
_diffrn_radiation_wavelength 0.71073
_diffrn_reflns_av_unetI/netI 0.0246
_diffrn_reflns_Laue_measured_fraction_full 0.995
_diffrn_reflns_Laue_measured_fraction_max 0.994
_diffrn_reflns_limit_h_max 11
_diffrn_reflns_limit_h_min -11
_diffrn_reflns_limit_k_max 14
_diffrn_reflns_limit_k_min -14
_diffrn_reflns_limit_l_max 21
_diffrn_reflns_limit_l_min 0
_diffrn_reflns_number 7535
_diffrn_reflns_point_group_measured_fraction_full 0.995
_diffrn_reflns_point_group_measured_fraction_max 0.994
_diffrn_reflns_theta_full 26.460
_diffrn_reflns_theta_max 26.460
_diffrn_reflns_theta_min 1.222
_diffrn_source 'microfocus sealed tube'
_exptl_absorpt_coefficient_mu 4.099
_exptl_absorpt_correction_T_max 0.562
_exptl_absorpt_correction_T_min 0.423
_exptl_absorpt_correction_type multi-scan
_exptl_absorpt_process_details SADABS
_exptl_crystal_colour Colorless
_exptl_crystal_density_diffrn 1.436
_exptl_crystal_description Block
_exptl_crystal_F_000 808
_exptl_crystal_size_max 0.130
_exptl_crystal_size_mid 0.100
_exptl_crystal_size_min 0.050
_refine_diff_density_max 2.310
_refine_diff_density_min -0.709
_refine_diff_density_rms 0.103
_refine_ls_extinction_method none
_refine_ls_goodness_of_fit_ref 1.099
_refine_ls_hydrogen_treatment constr
_refine_ls_matrix_type full
_refine_ls_number_parameters 380
_refine_ls_number_reflns 7535
_refine_ls_number_restraints 0
_refine_ls_restrained_S_all 1.099
_refine_ls_R_factor_all 0.0211
_refine_ls_R_factor_gt 0.0198
_refine_ls_shift/su_max 0.002
_refine_ls_shift/su_mean 0.000
_refine_ls_structure_factor_coef Fsqd
_refine_ls_weighting_details 'w=1/[\s^2^(Fo^2^)+(0.0107P)^2^+3.3203P] where P=(Fo^2^+2Fc^2^)/3'
_refine_ls_weighting_scheme calc
_refine_ls_wR_factor_gt 0.0453
_refine_ls_wR_factor_ref 0.0458
_reflns_Friedel_coverage 0.000
_reflns_number_gt 7308
_reflns_number_total 7535
_reflns_threshold_expression 'I > 2\s(I)'
_cod_data_source_file c7sc05328b2.cif
_cod_data_source_block Th(OCCO)(BIMA)2
_cod_depositor_comments 'Adding full bibliography for 1548917--1548927.cif.'
_cod_original_cell_volume 1848.0(7)
_cod_database_code 1548919
_shelx_shelxl_version_number 2014/7
_shelx_space_group_comment
;
The symmetry employed for this shelxl refinement is uniquely defined
by the following loop, which should always be used as a source of
symmetry information in preference to the above space-group names.
They are only intended as comments.
;
_shelx_estimated_absorpt_t_min 0.618
_shelx_estimated_absorpt_t_max 0.821

loop_
_space_group_symop_operation_xyz
'x, y, z'
'-x, -y, -z'

loop_
_atom_site_label
_atom_site_type_symbol
_atom_site_fract_x
_atom_site_fract_y
_atom_site_fract_z
_atom_site_U_iso_or_equiv
_atom_site_adp_type
_atom_site_occupancy
_atom_site_site_symmetry_order
_atom_site_calc_flag
_atom_site_refinement_flags_posn
_atom_site_refinement_flags_adp
C1 C 0.5045(4) 0.1930(3) 0.5064(2) 0.0204(8) Uani 1 1 d . .
H1A H 0.4132 0.1439 0.5169 0.031 Uiso 1 1 calc R U
H1B H 0.5051 0.1940 0.4484 0.031 Uiso 1 1 calc R U
H1C H 0.5122 0.2710 0.5274 0.031 Uiso 1 1 calc R U
C2 C 0.6332(4) 0.1464(3) 0.5474(2) 0.0177(7) Uani 1 1 d . .
H2 H 0.6217 0.0653 0.5279 0.021 Uiso 1 1 calc R U
C3 C 0.7748(4) 0.2175(4) 0.5268(2) 0.0255(8) Uani 1 1 d . .
H3A H 0.7878 0.2968 0.5467 0.038 Uiso 1 1 calc R U
H3B H 0.7707 0.2158 0.4685 0.038 Uiso 1 1 calc R U
H3C H 0.8570 0.1856 0.5520 0.038 Uiso 1 1 calc R U
C4 C 0.7212(4) 0.0970(3) 0.6838(2) 0.0163(8) Uani 1 1 d . .
C5 C 0.7999(4) 0.0102(4) 0.6556(3) 0.0260(9) Uani 1 1 d . .
H5A H 0.9056 0.0407 0.6672 0.039 Uiso 1 1 calc R U
H5B H 0.7697 -0.0051 0.5976 0.039 Uiso 1 1 calc R U
H5C H 0.7753 -0.0612 0.6836 0.039 Uiso 1 1 calc R U
C6 C 0.7090(5) -0.0308(4) 0.8536(3) 0.0362(11) Uani 1 1 d . .
H6A H 0.6326 -0.0036 0.8760 0.054 Uiso 1 1 calc R U
H6B H 0.7641 -0.0689 0.8950 0.054 Uiso 1 1 calc R U
H6C H 0.6640 -0.0852 0.8084 0.054 Uiso 1 1 calc R U
C7 C 0.8121(4) 0.0709(3) 0.8244(2) 0.0202(8) Uani 1 1 d . .
H7 H 0.8908 0.0426 0.8028 0.024 Uiso 1 1 calc R U
C8 C 0.8817(4) 0.1582(4) 0.8920(2) 0.0259(9) Uani 1 1 d . .
H8A H 0.9530 0.2193 0.8727 0.039 Uiso 1 1 calc R U
H8B H 0.9310 0.1208 0.9363 0.039 Uiso 1 1 calc R U
H8C H 0.8061 0.1909 0.9109 0.039 Uiso 1 1 calc R U
C9 C 0.5481(4) 0.1705(3) 1.0141(2) 0.0225(8) Uani 1 1 d . .
H9A H 0.4881 0.0925 1.0073 0.034 Uiso 1 1 calc R U
H9B H 0.5532 0.2000 1.0689 0.034 Uiso 1 1 calc R U
H9C H 0.6468 0.1697 1.0040 0.034 Uiso 1 1 calc R U
C10 C 0.4799(4) 0.2477(3) 0.95454(19) 0.0181(7) Uani 1 1 d . .
H10 H 0.3801 0.2486 0.9661 0.022 Uiso 1 1 calc R U
C11 C 0.5712(4) 0.3690(3) 0.9656(2) 0.0245(8) Uani 1 1 d . .
H11A H 0.6695 0.3696 0.9544 0.037 Uiso 1 1 calc R U
H11B H 0.5777 0.3970 1.0210 0.037 Uiso 1 1 calc R U
H11C H 0.5255 0.4188 0.9287 0.037 Uiso 1 1 calc R U
C12 C 0.3564(4) 0.1218(3) 0.8382(2) 0.0149(7) Uani 1 1 d . .
C13 C 0.2435(4) 0.0579(3) 0.8849(2) 0.0206(8) Uani 1 1 d . .
H13A H 0.2591 -0.0199 0.8938 0.031 Uiso 1 1 calc R U
H13B H 0.1457 0.0538 0.8545 0.031 Uiso 1 1 calc R U
H13C H 0.2525 0.0982 0.9368 0.031 Uiso 1 1 calc R U
C14 C 0.2952(5) -0.1104(3) 0.7312(3) 0.0293(9) Uani 1 1 d . .
H14A H 0.3871 -0.1062 0.7108 0.044 Uiso 1 1 calc R U
H14B H 0.2206 -0.1737 0.7033 0.044 Uiso 1 1 calc R U
H14C H 0.3100 -0.1233 0.7889 0.044 Uiso 1 1 calc R U
C15 C 0.2448(4) 0.0024(3) 0.7166(2) 0.0174(7) Uani 1 1 d . .
H15 H 0.1491 -0.0038 0.7357 0.021 Uiso 1 1 calc R U
C16 C 0.2251(4) 0.0250(3) 0.6282(2) 0.0218(8) Uani 1 1 d . .
H16A H 0.1984 0.0994 0.6199 0.033 Uiso 1 1 calc R U
H16B H 0.1475 -0.0354 0.5993 0.033 Uiso 1 1 calc R U
H16C H 0.3166 0.0259 0.6081 0.033 Uiso 1 1 calc R U
C17 C 0.2187(4) 0.4024(3) 0.8399(2) 0.0206(8) Uani 1 1 d . .
H17A H 0.2460 0.3331 0.8623 0.031 Uiso 1 1 calc R U
H17B H 0.1193 0.4038 0.8484 0.031 Uiso 1 1 calc R U
H17C H 0.2868 0.4702 0.8666 0.031 Uiso 1 1 calc R U
C18 C 0.2246(4) 0.4025(3) 0.7505(2) 0.0163(7) Uani 1 1 d . .
H18 H 0.1906 0.4712 0.7280 0.020 Uiso 1 1 calc R U
C19 C 0.1256(4) 0.2959(3) 0.7069(2) 0.0192(8) Uani 1 1 d . .
H19A H 0.1290 0.2999 0.6493 0.029 Uiso 1 1 calc R U
H19B H 0.0252 0.2913 0.7160 0.029 Uiso 1 1 calc R U
H19C H 0.1588 0.2277 0.7273 0.029 Uiso 1 1 calc R U
C20 C 0.4568(4) 0.5079(3) 0.7270(2) 0.0146(7) Uani 1 1 d . .
C21 C 0.4227(4) 0.6220(3) 0.7443(2) 0.0225(8) Uani 1 1 d . .
H21A H 0.3805 0.6518 0.6942 0.034 Uiso 1 1 calc R U
H21B H 0.5126 0.6759 0.7680 0.034 Uiso 1 1 calc R U
H21C H 0.3526 0.6126 0.7819 0.034 Uiso 1 1 calc R U
C22 C 0.6051(4) 0.5104(3) 0.6994(2) 0.0133(7) Uani 1 1 d . .
C23 C 0.7177(4) 0.5174(3) 0.7780(2) 0.0145(7) Uani 1 1 d . .
C24 C 0.8343(5) 0.6547(4) 0.9493(3) 0.0357(10) Uani 1 1 d . .
H24A H 0.8165 0.7316 0.9391 0.054 Uiso 1 1 calc R U
H24B H 0.9032 0.6571 0.9993 0.054 Uiso 1 1 calc R U
H24C H 0.7420 0.6018 0.9539 0.054 Uiso 1 1 calc R U
C25 C 0.8982(4) 0.6138(4) 0.8801(2) 0.0257(8) Uani 1 1 d . .
H25 H 0.9133 0.5343 0.8897 0.031 Uiso 1 1 calc R U
C26 C 1.0438(5) 0.6931(5) 0.8727(3) 0.0450(13) Uani 1 1 d . .
H26A H 1.0821 0.6667 0.8271 0.068 Uiso 1 1 calc R U
H26B H 1.1133 0.6923 0.9221 0.068 Uiso 1 1 calc R U
H26C H 1.0295 0.7712 0.8643 0.068 Uiso 1 1 calc R U
C27 C 0.6457(4) 0.6106(3) 0.6456(2) 0.0156(7) Uani 1 1 d . .
H27A H 0.6748 0.6821 0.6796 0.019 Uiso 1 1 calc R U
H27B H 0.5572 0.6160 0.6074 0.019 Uiso 1 1 calc R U
C28 C 0.7191(4) 0.5287(3) 0.4875(2) 0.0248(8) Uani 1 1 d . .
H28A H 0.7983 0.5277 0.4568 0.037 Uiso 1 1 calc R U
H28B H 0.6490 0.5690 0.4579 0.037 Uiso 1 1 calc R U
H28C H 0.6696 0.4498 0.4955 0.037 Uiso 1 1 calc R U
C29 C 0.8832(4) 0.7554(3) 0.5689(2) 0.0258(8) Uani 1 1 d . .
H29A H 0.9593 0.7560 0.5357 0.039 Uiso 1 1 calc R U
H29B H 0.9268 0.7959 0.6204 0.039 Uiso 1 1 calc R U
H29C H 0.8091 0.7938 0.5411 0.039 Uiso 1 1 calc R U
C30 C 0.9407(4) 0.5357(3) 0.6410(2) 0.0231(8) Uani 1 1 d . .
H30A H 0.8962 0.4589 0.6563 0.035 Uiso 1 1 calc R U
H30B H 0.9898 0.5825 0.6893 0.035 Uiso 1 1 calc R U
H30C H 1.0120 0.5299 0.6060 0.035 Uiso 1 1 calc R U
N1 N 0.6345(3) 0.1491(2) 0.63364(18) 0.0149(6) Uani 1 1 d . .
N2 N 0.7335(3) 0.1270(3) 0.76085(18) 0.0160(6) Uani 1 1 d . .
N3 N 0.4666(3) 0.2068(2) 0.87036(17) 0.0149(6) Uani 1 1 d . .
N4 N 0.3507(3) 0.0995(3) 0.75974(19) 0.0156(6) Uani 1 1 d . .
N5 N 0.3765(3) 0.4089(2) 0.73426(17) 0.0130(6) Uani 1 1 d . .
N6 N 0.7961(3) 0.6132(3) 0.80545(18) 0.0192(6) Uani 1 1 d . .
O1 O 0.5953(3) 0.40370(19) 0.66045(14) 0.0124(5) Uani 1 1 d . .
O2 O 0.7142(3) 0.4146(2) 0.80825(15) 0.0173(5) Uani 1 1 d . .
Si1 Si 0.79589(10) 0.60371(8) 0.58663(6) 0.01467(19) Uani 1 1 d . .
Th1 Th 0.56061(2) 0.25731(2) 0.74074(2) 0.01318(3) Uani 1 1 d . .

loop_
_atom_site_aniso_label
_atom_site_aniso_U_11
_atom_site_aniso_U_22
_atom_site_aniso_U_33
_atom_site_aniso_U_23
_atom_site_aniso_U_13
_atom_site_aniso_U_12
C1 0.0211(19) 0.0208(19) 0.0189(19) 0.0008(15) 0.0030(15) 0.0041(16)
C2 0.0187(18) 0.0163(18) 0.0185(18) -0.0021(14) 0.0045(14) 0.0036(14)
C3 0.0222(19) 0.033(2) 0.021(2) -0.0003(16) 0.0066(15) 0.0043(16)
C4 0.0139(18) 0.0121(17) 0.023(2) -0.0017(14) 0.0029(15) 0.0028(14)
C5 0.022(2) 0.028(2) 0.029(2) -0.0063(17) -0.0033(17) 0.0134(17)
C6 0.041(3) 0.025(2) 0.039(3) 0.0164(19) 0.000(2) 0.004(2)
C7 0.0176(18) 0.0185(19) 0.026(2) 0.0029(15) 0.0012(16) 0.0082(15)
C8 0.020(2) 0.033(2) 0.024(2) 0.0011(17) 0.0016(16) 0.0055(17)
C9 0.024(2) 0.026(2) 0.0163(19) 0.0044(15) 0.0033(15) 0.0033(16)
C10 0.0173(16) 0.0204(18) 0.0159(16) -0.0001(15) 0.0043(13) 0.0018(16)
C11 0.031(2) 0.0206(19) 0.021(2) -0.0035(15) 0.0047(16) 0.0024(17)
C12 0.0123(17) 0.0118(17) 0.022(2) 0.0021(14) 0.0040(14) 0.0056(14)
C13 0.0183(18) 0.0205(19) 0.0218(19) 0.0031(15) 0.0048(15) 0.0008(15)
C14 0.033(2) 0.0158(19) 0.035(2) -0.0045(17) -0.0037(19) 0.0037(17)
C15 0.0161(18) 0.0129(17) 0.021(2) -0.0012(14) 0.0032(15) -0.0017(14)
C16 0.023(2) 0.0189(19) 0.021(2) -0.0020(15) 0.0008(15) -0.0004(16)
C17 0.022(2) 0.0213(19) 0.0198(19) 0.0025(15) 0.0080(15) 0.0051(16)
C18 0.0125(17) 0.0146(17) 0.0236(19) 0.0036(14) 0.0052(14) 0.0057(14)
C19 0.0102(16) 0.0206(18) 0.025(2) 0.0043(14) 0.0029(14) 0.0004(13)
C20 0.0170(17) 0.0124(17) 0.0154(17) -0.0009(13) 0.0038(13) 0.0047(14)
C21 0.023(2) 0.0127(16) 0.034(2) -0.0018(15) 0.0141(16) 0.0027(15)
C22 0.0127(16) 0.0109(16) 0.0174(18) -0.0006(13) 0.0047(13) 0.0035(13)
C23 0.0147(17) 0.0147(17) 0.0151(17) -0.0002(13) 0.0063(14) 0.0028(14)
C24 0.040(3) 0.040(3) 0.020(2) -0.0064(18) 0.0087(18) -0.008(2)
C25 0.022(2) 0.026(2) 0.024(2) -0.0041(16) -0.0013(16) -0.0022(17)
C26 0.027(2) 0.067(3) 0.028(2) -0.011(2) 0.0003(19) -0.015(2)
C27 0.0147(17) 0.0143(17) 0.0187(18) 0.0004(13) 0.0040(14) 0.0038(14)
C28 0.028(2) 0.031(2) 0.0186(19) 0.0014(16) 0.0064(16) 0.0119(17)
C29 0.0185(18) 0.021(2) 0.040(2) 0.0042(18) 0.0147(16) 0.0012(16)
C30 0.0191(19) 0.026(2) 0.027(2) 0.0009(16) 0.0043(16) 0.0102(16)
N1 0.0151(15) 0.0132(15) 0.0173(15) -0.0003(12) 0.0045(12) 0.0040(12)
N2 0.0146(15) 0.0137(15) 0.0187(16) 0.0028(12) 0.0015(12) 0.0017(12)
N3 0.0158(14) 0.0162(14) 0.0133(15) 0.0005(11) 0.0025(11) 0.0044(12)
N4 0.0115(15) 0.0145(15) 0.0191(16) 0.0021(12) 0.0029(12) -0.0014(12)
N5 0.0115(15) 0.0166(14) 0.0108(15) 0.0008(11) 0.0012(11) 0.0031(12)
N6 0.0209(16) 0.0171(15) 0.0190(16) -0.0032(12) 0.0053(13) 0.0011(13)
O1 0.0147(12) 0.0091(11) 0.0125(12) -0.0019(9) 0.0016(9) 0.0014(9)
O2 0.0192(13) 0.0140(12) 0.0163(13) 0.0023(10) 0.0008(10) -0.0003(10)
Si1 0.0123(4) 0.0139(5) 0.0183(5) 0.0016(4) 0.0037(4) 0.0030(4)
Th1 0.01256(6) 0.01182(5) 0.01547(6) 0.00077(5) 0.00331(4) 0.00256(5)

loop_
_atom_type_symbol
_atom_type_description
_atom_type_scat_dispersion_real
_atom_type_scat_dispersion_imag
_atom_type_scat_source
C C 0.0033 0.0016 'International Tables Vol C Tables 4.2.6.8 and 6.1.1.4'
H H 0.0000 0.0000 'International Tables Vol C Tables 4.2.6.8 and 6.1.1.4'
N N 0.0061 0.0033 'International Tables Vol C Tables 4.2.6.8 and 6.1.1.4'
O O 0.0106 0.0060 'International Tables Vol C Tables 4.2.6.8 and 6.1.1.4'
Si Si 0.0817 0.0704 'International Tables Vol C Tables 4.2.6.8 and 6.1.1.4'
Th Th -7.2400 8.8979 'International Tables Vol C Tables 4.2.6.8 and 6.1.1.4'

loop_
_geom_angle_atom_site_label_1
_geom_angle_atom_site_label_2
_geom_angle_atom_site_label_3
_geom_angle
C2 C1 H1A 109.5
C2 C1 H1B 109.5
H1A C1 H1B 109.5
C2 C1 H1C 109.5
H1A C1 H1C 109.5
H1B C1 H1C 109.5
N1 C2 C1 109.1(3)
N1 C2 C3 110.9(3)
C1 C2 C3 109.8(3)
N1 C2 H2 109.0
C1 C2 H2 109.0
C3 C2 H2 109.0
C2 C3 H3A 109.5
C2 C3 H3B 109.5
H3A C3 H3B 109.5
C2 C3 H3C 109.5
H3A C3 H3C 109.5
H3B C3 H3C 109.5
N2 C4 N1 114.8(3)
N2 C4 C5 122.2(3)
N1 C4 C5 123.0(3)
N2 C4 Th1 57.23(19)
N1 C4 Th1 57.64(18)
C5 C4 Th1 177.7(3)
C4 C5 H5A 109.5
C4 C5 H5B 109.5
H5A C5 H5B 109.5
C4 C5 H5C 109.5
H5A C5 H5C 109.5
H5B C5 H5C 109.5
C7 C6 H6A 109.5
C7 C6 H6B 109.5
H6A C6 H6B 109.5
C7 C6 H6C 109.5
H6A C6 H6C 109.5
H6B C6 H6C 109.5
N2 C7 C8 108.5(3)
N2 C7 C6 110.6(3)
C8 C7 C6 111.2(4)
N2 C7 H7 108.8
C8 C7 H7 108.8
C6 C7 H7 108.8
C7 C8 H8A 109.5
C7 C8 H8B 109.5
H8A C8 H8B 109.5
C7 C8 H8C 109.5
H8A C8 H8C 109.5
H8B C8 H8C 109.5
C10 C9 H9A 109.5
C10 C9 H9B 109.5
H9A C9 H9B 109.5
C10 C9 H9C 109.5
H9A C9 H9C 109.5
H9B C9 H9C 109.5
N3 C10 C11 109.4(3)
N3 C10 C9 112.3(3)
C11 C10 C9 109.6(3)
N3 C10 H10 108.5
C11 C10 H10 108.5
C9 C10 H10 108.5
C10 C11 H11A 109.5
C10 C11 H11B 109.5
H11A C11 H11B 109.5
C10 C11 H11C 109.5
H11A C11 H11C 109.5
H11B C11 H11C 109.5
N3 C12 N4 114.5(3)
N3 C12 C13 123.4(3)
N4 C12 C13 122.0(3)
N3 C12 Th1 57.78(18)
N4 C12 Th1 56.84(18)
C13 C12 Th1 175.5(2)
C12 C13 H13A 109.5
C12 C13 H13B 109.5
H13A C13 H13B 109.5
C12 C13 H13C 109.5
H13A C13 H13C 109.5
H13B C13 H13C 109.5
C15 C14 H14A 109.5
C15 C14 H14B 109.5
H14A C14 H14B 109.5
C15 C14 H14C 109.5
H14A C14 H14C 109.5
H14B C14 H14C 109.5
N4 C15 C16 108.6(3)
N4 C15 C14 111.5(3)
C16 C15 C14 110.1(3)
N4 C15 H15 108.9
C16 C15 H15 108.9
C14 C15 H15 108.9
C15 C16 H16A 109.5
C15 C16 H16B 109.5
H16A C16 H16B 109.5
C15 C16 H16C 109.5
H16A C16 H16C 109.5
H16B C16 H16C 109.5
C18 C17 H17A 109.5
C18 C17 H17B 109.5
H17A C17 H17B 109.5
C18 C17 H17C 109.5
H17A C17 H17C 109.5
H17B C17 H17C 109.5
N5 C18 C19 108.5(3)
N5 C18 C17 111.7(3)
C19 C18 C17 111.4(3)
N5 C18 H18 108.4
C19 C18 H18 108.4
C17 C18 H18 108.4
C18 C19 H19A 109.5
C18 C19 H19B 109.5
H19A C19 H19B 109.5
C18 C19 H19C 109.5
H19A C19 H19C 109.5
H19B C19 H19C 109.5
N5 C20 C21 126.5(3)
N5 C20 C22 116.8(3)
C21 C20 C22 116.7(3)
C20 C21 H21A 109.5
C20 C21 H21B 109.5
H21A C21 H21B 109.5
C20 C21 H21C 109.5
H21A C21 H21C 109.5
H21B C21 H21C 109.5
O1 C22 C27 112.2(3)
O1 C22 C20 107.5(3)
C27 C22 C20 111.7(3)
O1 C22 C23 107.2(3)
C27 C22 C23 112.5(3)
C20 C22 C23 105.4(3)
O1 C22 Th1 41.77(14)
C27 C22 Th1 153.5(2)
C20 C22 Th1 86.43(19)
C23 C22 Th1 79.01(19)
N6 C23 O2 128.6(3)
N6 C23 C22 120.2(3)
O2 C23 C22 111.2(3)
C25 C24 H24A 109.5
C25 C24 H24B 109.5
H24A C24 H24B 109.5
C25 C24 H24C 109.5
H24A C24 H24C 109.5
H24B C24 H24C 109.5
N6 C25 C24 109.0(3)
N6 C25 C26 109.2(3)
C24 C25 C26 110.6(3)
N6 C25 H25 109.4
C24 C25 H25 109.4
C26 C25 H25 109.4
C25 C26 H26A 109.5
C25 C26 H26B 109.5
H26A C26 H26B 109.5
C25 C26 H26C 109.5
H26A C26 H26C 109.5
H26B C26 H26C 109.5
C22 C27 Si1 116.2(2)
C22 C27 H27A 108.2
Si1 C27 H27A 108.2
C22 C27 H27B 108.2
Si1 C27 H27B 108.2
H27A C27 H27B 107.4
Si1 C28 H28A 109.5
Si1 C28 H28B 109.5
H28A C28 H28B 109.5
Si1 C28 H28C 109.5
H28A C28 H28C 109.5
H28B C28 H28C 109.5
Si1 C29 H29A 109.5
Si1 C29 H29B 109.5
H29A C29 H29B 109.5
Si1 C29 H29C 109.5
H29A C29 H29C 109.5
H29B C29 H29C 109.5
Si1 C30 H30A 109.5
Si1 C30 H30B 109.5
H30A C30 H30B 109.5
Si1 C30 H30C 109.5
H30A C30 H30C 109.5
H30B C30 H30C 109.5
C4 N1 C2 122.1(3)
C4 N1 Th1 95.4(2)
C2 N1 Th1 141.0(2)
C4 N2 C7 122.2(3)
C4 N2 Th1 96.0(2)
C7 N2 Th1 140.9(2)
C12 N3 C10 120.8(3)
C12 N3 Th1 95.6(2)
C10 N3 Th1 142.8(2)
C12 N4 C15 121.7(3)
C12 N4 Th1 96.4(2)
C15 N4 Th1 141.8(2)
C20 N5 C18 118.4(3)
C20 N5 Th1 105.6(2)
C18 N5 Th1 135.0(2)
C23 N6 C25 117.3(3)
C22 O1 Th1 113.22(19)
C23 O2 Th1 119.3(2)
C28 Si1 C30 110.41(18)
C28 Si1 C29 108.19(19)
C30 Si1 C29 107.69(18)
C28 Si1 C27 110.38(17)
C30 Si1 C27 113.36(17)
C29 Si1 C27 106.59(16)
O1 Th1 O2 69.24(9)
O1 Th1 N2 120.88(9)
O2 Th1 N2 96.90(10)
O1 Th1 N1 84.79(9)
O2 Th1 N1 122.13(10)
N2 Th1 N1 53.73(10)
O1 Th1 N4 135.80(9)
O2 Th1 N4 140.44(9)
N2 Th1 N4 91.85(10)
N1 Th1 N4 93.92(10)
O1 Th1 N3 139.78(9)
O2 Th1 N3 87.60(10)
N2 Th1 N3 93.37(10)
N1 Th1 N3 135.13(10)
N4 Th1 N3 53.31(10)
O1 Th1 N5 61.66(8)
O2 Th1 N5 79.11(9)
N2 Th1 N5 174.32(10)
N1 Th1 N5 131.87(9)
N4 Th1 N5 88.77(9)
N3 Th1 N5 82.47(9)
O1 Th1 C4 104.30(10)
O2 Th1 C4 112.00(10)
N2 Th1 C4 26.76(10)
N1 Th1 C4 26.99(10)
N4 Th1 C4 92.51(10)
N3 Th1 C4 114.95(10)
N5 Th1 C4 158.86(9)
O1 Th1 C12 145.06(9)
O2 Th1 C12 113.92(10)
N2 Th1 C12 93.79(10)
N1 Th1 C12 116.33(10)
N4 Th1 C12 26.71(10)
N3 Th1 C12 26.63(10)
N5 Th1 C12 84.24(9)
C4 Th1 C12 105.90(10)
O1 Th1 C22 25.01(9)
O2 Th1 C22 50.44(9)
N2 Th1 C22 131.35(10)
N1 Th1 C22 108.85(10)
N4 Th1 C22 136.72(10)
N3 Th1 C22 116.01(9)
N5 Th1 C22 48.58(9)
C4 Th1 C22 124.16(10)
C12 Th1 C22 129.94(9)

loop_
_geom_bond_atom_site_label_1
_geom_bond_atom_site_label_2
_geom_bond_distance
C1 C2 1.520(5)
C1 H1A 0.9800
C1 H1B 0.9800
C1 H1C 0.9800
C2 N1 1.455(5)
C2 C3 1.521(5)
C2 H2 1.0000
C3 H3A 0.9800
C3 H3B 0.9800
C3 H3C 0.9800
C4 N2 1.328(5)
C4 N1 1.338(5)
C4 C5 1.516(5)
C4 Th1 2.934(4)
C5 H5A 0.9800
C5 H5B 0.9800
C5 H5C 0.9800
C6 C7 1.527(6)
C6 H6A 0.9800
C6 H6B 0.9800
C6 H6C 0.9800
C7 N2 1.459(5)
C7 C8 1.511(6)
C7 H7 1.0000
C8 H8A 0.9800
C8 H8B 0.9800
C8 H8C 0.9800
C9 C10 1.530(5)
C9 H9A 0.9800
C9 H9B 0.9800
C9 H9C 0.9800
C10 N3 1.478(4)
C10 C11 1.516(5)
C10 H10 1.0000
C11 H11A 0.9800
C11 H11B 0.9800
C11 H11C 0.9800
C12 N3 1.335(5)
C12 N4 1.341(5)
C12 C13 1.509(5)
C12 Th1 2.965(4)
C13 H13A 0.9800
C13 H13B 0.9800
C13 H13C 0.9800
C14 C15 1.531(5)
C14 H14A 0.9800
C14 H14B 0.9800
C14 H14C 0.9800
C15 N4 1.466(4)
C15 C16 1.509(5)
C15 H15 1.0000
C16 H16A 0.9800
C16 H16B 0.9800
C16 H16C 0.9800
C17 C18 1.521(5)
C17 H17A 0.9800
C17 H17B 0.9800
C17 H17C 0.9800
C18 N5 1.497(4)
C18 C19 1.520(5)
C18 H18 1.0000
C19 H19A 0.9800
C19 H19B 0.9800
C19 H19C 0.9800
C20 N5 1.281(4)
C20 C21 1.504(5)
C20 C22 1.547(5)
C21 H21A 0.9800
C21 H21B 0.9800
C21 H21C 0.9800
C22 O1 1.409(4)
C22 C27 1.527(5)
C22 C23 1.558(5)
C22 Th1 3.063(3)
C23 N6 1.266(5)
C23 O2 1.329(4)
C24 C25 1.522(6)
C24 H24A 0.9800
C24 H24B 0.9800
C24 H24C 0.9800
C25 N6 1.464(5)
C25 C26 1.524(6)
C25 H25 1.0000
C26 H26A 0.9800
C26 H26B 0.9800
C26 H26C 0.9800
C27 Si1 1.879(4)
C27 H27A 0.9900
C27 H27B 0.9900
C28 Si1 1.860(4)
C28 H28A 0.9800
C28 H28B 0.9800
C28 H28C 0.9800
C29 Si1 1.873(4)
C29 H29A 0.9800
C29 H29B 0.9800
C29 H29C 0.9800
C30 Si1 1.866(4)
C30 H30A 0.9800
C30 H30B 0.9800
C30 H30C 0.9800
N1 Th1 2.490(3)
N2 Th1 2.481(3)
N3 Th1 2.521(3)
N4 Th1 2.498(3)
N5 Th1 2.765(3)
O1 Th1 2.220(2)
O2 Th1 2.290(3)
